data_4038383
loop_
_publ_author_name
'Chang, Meng-Yang'
'Tsai, Yu-Lin'
'Chen, Hsing-Yin'

_publ_section_title
;
 CuBr<sub>2</sub>-Mediated One-Pot Synthesis of Sulfonyl
 9-Fluorenylidenes.
;
_journal_name_full 'The Journal of organic chemistry'
_journal_paper_doi 10.1021/acs.joc.0c00035
_journal_year 2020
_chemical_formula_sum 'C24 H22 O5 S'
_chemical_formula_weight 422.47
_space_group_crystal_system triclinic
_space_group_IT_number 2
_space_group_name_Hall '-P 1'
_space_group_name_H-M_alt 'P -1'
_atom_sites_solution_hydrogens geom
_audit_creation_method SHELXL-2014/6
_cell_angle_alpha 98.226(3)
_cell_angle_beta 101.267(3)
_cell_angle_gamma 117.085(3)
_cell_formula_units_Z 2
_cell_length_a 9.4622(6)
_cell_length_b 9.7507(6)
_cell_length_c 13.1691(10)
_cell_measurement_reflns_used 9994
_cell_measurement_temperature 100(2)
_cell_measurement_theta_max 26.4091
_cell_measurement_theta_min 2.4889
_cell_volume 1022.78(13)
_computing_cell_refinement 'SAINT V8.34A (Bruker AXS Inc., 2013)'
_computing_data_collection 'Bruker APEX2'
_computing_data_reduction 'SAINT V8.34A (Bruker AXS Inc., 2013)'
_computing_molecular_graphics 'Bruker SHELXTL'
_computing_publication_material 'Bruker SHELXTL'
_computing_structure_refinement 'SHELXL-2014/6 (Sheldrick, 2014)'
_diffrn_ambient_temperature 100(2)
_diffrn_detector_area_resol_mean 8.3333
_diffrn_measured_fraction_theta_full 0.981
_diffrn_measured_fraction_theta_max 0.971
_diffrn_measurement_device_type 'Bruker APEX-II CCD'
_diffrn_measurement_method '\f and \w scans'
_diffrn_radiation_type MoK\a
_diffrn_radiation_wavelength 0.71073
_diffrn_reflns_av_R_equivalents 0.0551
_diffrn_reflns_av_unetI/netI 0.0392
_diffrn_reflns_Laue_measured_fraction_full 0.981
_diffrn_reflns_Laue_measured_fraction_max 0.971
_diffrn_reflns_limit_h_max 9
_diffrn_reflns_limit_h_min -11
_diffrn_reflns_limit_k_max 12
_diffrn_reflns_limit_k_min -12
_diffrn_reflns_limit_l_max 16
_diffrn_reflns_limit_l_min -16
_diffrn_reflns_number 30196
_diffrn_reflns_point_group_measured_fraction_full 0.981
_diffrn_reflns_point_group_measured_fraction_max 0.971
_diffrn_reflns_theta_full 25.242
_diffrn_reflns_theta_max 26.507
_diffrn_reflns_theta_min 1.636
_exptl_absorpt_coefficient_mu 0.192
_exptl_absorpt_correction_T_max 0.7454
_exptl_absorpt_correction_T_min 0.5514
_exptl_absorpt_correction_type multi-scan
_exptl_absorpt_process_details 'SADABS V2014/4 (Bruker AXS Inc.)'
_exptl_crystal_colour colorless
_exptl_crystal_density_diffrn 1.372
_exptl_crystal_density_meas ?
_exptl_crystal_density_method 'not measured'
_exptl_crystal_description lump
_exptl_crystal_F_000 444
_exptl_crystal_size_max 0.13
_exptl_crystal_size_mid 0.10
_exptl_crystal_size_min 0.10
_refine_diff_density_max 0.368
_refine_diff_density_min -0.682
_refine_diff_density_rms 0.077
_refine_ls_extinction_method none
_refine_ls_goodness_of_fit_ref 1.163
_refine_ls_hydrogen_treatment constr
_refine_ls_matrix_type full
_refine_ls_number_parameters 275
_refine_ls_number_reflns 4125
_refine_ls_number_restraints 0
_refine_ls_restrained_S_all 1.163
_refine_ls_R_factor_all 0.0724
_refine_ls_R_factor_gt 0.0617
_refine_ls_shift/su_max 0.000
_refine_ls_shift/su_mean 0.000
_refine_ls_structure_factor_coef Fsqd
_refine_ls_weighting_details 'w=1/[\s^2^(Fo^2^)+(0.0638P)^2^+1.3017P] where P=(Fo^2^+2Fc^2^)/3'
_refine_ls_weighting_scheme calc
_refine_ls_wR_factor_gt 0.1574
_refine_ls_wR_factor_ref 0.1696
_reflns_Friedel_coverage 0.000
_reflns_number_gt 3398
_reflns_number_total 4125
_reflns_threshold_expression 'I > 2\s(I)'
_cod_data_source_file jo0c00035_si_001.cif
_cod_data_source_block 180907LT_0m
_cod_depositor_comments
;
The following automatic conversions were performed:

data item '_exptl_crystal_density_meas' value 'not measured' was
changed to '?' -- the value is perceived as not measured.

Automatic conversion script
Id: cif_fix_values 7556 2019-12-06 15:28:31Z antanas 
;
_cod_original_cell_volume 1022.78(12)
_cod_database_code 4038383
_shelx_space_group_comment
;
The symmetry employed for this shelxl refinement is uniquely defined
by the following loop, which should always be used as a source of
symmetry information in preference to the above space-group names.
They are only intended as comments.
;
_shelxl_version_number 2014/6

loop_
_space_group_symop_operation_xyz
'x, y, z'
'-x, -y, -z'

loop_
_atom_site_label
_atom_site_type_symbol
_atom_site_fract_x
_atom_site_fract_y
_atom_site_fract_z
_atom_site_U_iso_or_equiv
_atom_site_adp_type
_atom_site_occupancy
_atom_site_site_symmetry_order
_atom_site_calc_flag
_atom_site_refinement_flags_posn
_atom_site_refinement_flags_adp
_atom_site_refinement_flags_occupancy
_atom_site_disorder_assembly
_atom_site_disorder_group
S1 S 0.41649(8) 0.34714(8) 0.16546(5) 0.0280(2) Uani 1 1 d . . . . .
O1 O 0.8473(2) 1.3184(2) 0.43009(16) 0.0316(5) Uani 1 1 d . . . . .
O2 O 0.3691(3) 0.2609(2) 0.24394(17) 0.0368(5) Uani 1 1 d . . . . .
O3 O 0.2863(2) 0.3243(3) 0.07601(17) 0.0373(5) Uani 1 1 d . . . . .
O4 O 0.8644(2) 0.8561(2) 0.28548(15) 0.0299(5) Uani 1 1 d . . . . .
O5 O 1.0133(2) 1.1861(2) 0.36345(16) 0.0331(5) Uani 1 1 d . . . . .
C1 C 0.7590(4) 1.3982(3) 0.4546(2) 0.0325(6) Uani 1 1 d . . . . .
H14 H 0.6729 1.3766 0.3896 0.049 Uiso 1 1 calc R U . . .
H1 H 0.8364 1.5135 0.4813 0.049 Uiso 1 1 calc R U . . .
H13 H 0.7071 1.3593 0.5097 0.049 Uiso 1 1 calc R U . . .
C2 C 0.7601(3) 1.1575(3) 0.3915(2) 0.0251(6) Uani 1 1 d . . . . .
C3 C 0.8513(3) 1.0880(3) 0.3593(2) 0.0269(6) Uani 1 1 d . . . . .
C4 C 0.7744(3) 0.9238(3) 0.3167(2) 0.0248(6) Uani 1 1 d . . . . .
C5 C 0.6085(3) 0.8282(3) 0.3088(2) 0.0249(6) Uani 1 1 d . . . . .
C6 C 0.4958(3) 0.6537(3) 0.2655(2) 0.0254(6) Uani 1 1 d . . . . .
C7 C 0.5435(3) 0.5521(3) 0.2271(2) 0.0294(6) Uani 1 1 d . . . . .
H6 H 0.6585 0.5959 0.2341 0.035 Uiso 1 1 calc R U . . .
C8 C 0.5507(3) 0.2996(3) 0.1145(2) 0.0281(6) Uani 1 1 d . . . . .
C9 C 0.5731(3) 0.1763(3) 0.1405(2) 0.0293(6) Uani 1 1 d . . . . .
H5 H 0.5214 0.1229 0.1889 0.035 Uiso 1 1 calc R U . . .
C10 C 0.6711(4) 0.1320(4) 0.0954(2) 0.0336(7) Uani 1 1 d . . . . .
H4 H 0.6855 0.0472 0.1131 0.040 Uiso 1 1 calc R U . . .
C11 C 0.7483(4) 0.2078(4) 0.0254(2) 0.0367(7) Uani 1 1 d . . . . .
C12 C 0.8547(4) 0.1597(5) -0.0234(3) 0.0527(10) Uani 1 1 d . . . . .
H3 H 0.9718 0.2420 0.0092 0.079 Uiso 1 1 calc R U . . .
H22 H 0.8237 0.1480 -0.1009 0.079 Uiso 1 1 calc R U . . .
H2 H 0.8384 0.0578 -0.0104 0.079 Uiso 1 1 calc R U . . .
C13 C 0.3313(3) 0.6272(3) 0.2741(2) 0.0250(6) Uani 1 1 d . . . . .
C14 C 0.3469(3) 0.7753(3) 0.3164(2) 0.0245(6) Uani 1 1 d . . . . .
C15 C 0.5197(3) 0.9006(3) 0.3393(2) 0.0237(6) Uani 1 1 d . . . . .
C16 C 0.9023(5) 0.8838(5) 0.1875(3) 0.0510(9) Uani 1 1 d . . . . .
H9 H 0.7994 0.8474 0.1306 0.076 Uiso 1 1 calc R U . . .
H8 H 0.9571 0.8245 0.1667 0.076 Uiso 1 1 calc R U . . .
H7 H 0.9764 0.9982 0.1982 0.076 Uiso 1 1 calc R U . . .
C17 C 1.1346(4) 1.1818(4) 0.4439(3) 0.0399(7) Uani 1 1 d . . . . .
H12 H 1.1262 1.2168 0.5149 0.060 Uiso 1 1 calc R U . . .
H11 H 1.2457 1.2530 0.4396 0.060 Uiso 1 1 calc R U . . .
H10 H 1.1155 1.0724 0.4325 0.060 Uiso 1 1 calc R U . . .
C18 C 0.5930(3) 1.0639(3) 0.3811(2) 0.0254(6) Uani 1 1 d . . . . .
H15 H 0.5306 1.1103 0.4021 0.030 Uiso 1 1 calc R U . . .
C19 C 0.2119(3) 0.7873(3) 0.3314(2) 0.0281(6) Uani 1 1 d . . . . .
H19 H 0.2225 0.8883 0.3584 0.034 Uiso 1 1 calc R U . . .
C20 C 0.0605(3) 0.6475(4) 0.3058(2) 0.0334(7) Uani 1 1 d . . . . .
H18 H -0.0339 0.6528 0.3155 0.040 Uiso 1 1 calc R U . . .
C21 C 0.0453(3) 0.5013(3) 0.2666(2) 0.0307(6) Uani 1 1 d . . . . .
H17 H -0.0593 0.4071 0.2506 0.037 Uiso 1 1 calc R U . . .
C22 C 0.1793(3) 0.4891(3) 0.2502(2) 0.0292(6) Uani 1 1 d . . . . .
H16 H 0.1674 0.3875 0.2229 0.035 Uiso 1 1 calc R U . . .
C23 C 0.6273(4) 0.3773(4) 0.0443(2) 0.0363(7) Uani 1 1 d . . . . .
H20 H 0.6119 0.4614 0.0261 0.044 Uiso 1 1 calc R U . . .
C24 C 0.7254(4) 0.3325(4) 0.0011(2) 0.0396(7) Uani 1 1 d . . . . .
H21 H 0.7789 0.3873 -0.0462 0.048 Uiso 1 1 calc R U . . .

loop_
_atom_site_aniso_label
_atom_site_aniso_U_11
_atom_site_aniso_U_22
_atom_site_aniso_U_33
_atom_site_aniso_U_23
_atom_site_aniso_U_13
_atom_site_aniso_U_12
S1 0.0257(4) 0.0238(4) 0.0278(4) 0.0011(3) 0.0066(3) 0.0090(3)
O1 0.0298(10) 0.0213(10) 0.0373(11) 0.0026(8) 0.0113(9) 0.0085(8)
O2 0.0388(12) 0.0339(12) 0.0381(12) 0.0109(9) 0.0185(10) 0.0153(10)
O3 0.0283(11) 0.0361(12) 0.0365(11) -0.0032(9) 0.0014(9) 0.0140(9)
O4 0.0271(10) 0.0303(11) 0.0327(10) 0.0048(8) 0.0128(8) 0.0140(8)
O5 0.0213(10) 0.0309(11) 0.0407(12) 0.0108(9) 0.0105(8) 0.0069(8)
C1 0.0326(15) 0.0252(14) 0.0348(15) 0.0035(12) 0.0058(12) 0.0134(12)
C2 0.0281(14) 0.0216(13) 0.0202(12) 0.0022(10) 0.0066(10) 0.0092(11)
C3 0.0218(13) 0.0293(15) 0.0233(13) 0.0100(11) 0.0068(10) 0.0068(11)
C4 0.0244(13) 0.0271(14) 0.0241(13) 0.0052(11) 0.0064(10) 0.0145(11)
C5 0.0260(13) 0.0237(14) 0.0214(12) 0.0052(10) 0.0054(10) 0.0105(11)
C6 0.0246(13) 0.0244(14) 0.0214(12) 0.0022(10) 0.0062(10) 0.0090(11)
C7 0.0244(13) 0.0267(14) 0.0274(14) -0.0003(11) 0.0048(11) 0.0083(11)
C8 0.0263(14) 0.0262(14) 0.0233(13) 0.0018(11) 0.0044(11) 0.0089(11)
C9 0.0300(14) 0.0254(14) 0.0242(13) 0.0031(11) 0.0053(11) 0.0093(12)
C10 0.0329(15) 0.0312(16) 0.0330(15) -0.0001(12) 0.0032(12) 0.0181(13)
C11 0.0254(14) 0.0460(18) 0.0267(14) -0.0056(13) 0.0030(11) 0.0143(13)
C12 0.0407(19) 0.071(3) 0.046(2) 0.0001(18) 0.0136(16) 0.0314(19)
C13 0.0241(13) 0.0290(14) 0.0192(12) 0.0044(10) 0.0056(10) 0.0121(11)
C14 0.0236(13) 0.0242(13) 0.0212(12) 0.0037(10) 0.0056(10) 0.0093(11)
C15 0.0232(13) 0.0257(14) 0.0210(12) 0.0044(10) 0.0075(10) 0.0113(11)
C16 0.067(2) 0.071(3) 0.0439(19) 0.0206(18) 0.0326(18) 0.050(2)
C17 0.0269(15) 0.0310(16) 0.0498(19) 0.0059(14) 0.0035(13) 0.0093(13)
C18 0.0255(13) 0.0252(14) 0.0230(13) 0.0030(10) 0.0079(10) 0.0114(11)
C19 0.0269(14) 0.0291(15) 0.0283(14) 0.0056(11) 0.0073(11) 0.0147(12)
C20 0.0226(14) 0.0406(17) 0.0299(14) 0.0047(12) 0.0077(11) 0.0114(12)
C21 0.0216(13) 0.0313(15) 0.0274(14) 0.0019(11) 0.0058(11) 0.0059(12)
C22 0.0274(14) 0.0248(14) 0.0268(14) 0.0012(11) 0.0076(11) 0.0079(11)
C23 0.0372(16) 0.0400(17) 0.0335(16) 0.0127(13) 0.0135(13) 0.0186(14)
C24 0.0357(16) 0.051(2) 0.0305(15) 0.0128(14) 0.0140(13) 0.0179(15)

loop_
_atom_type_symbol
_atom_type_description
_atom_type_scat_dispersion_real
_atom_type_scat_dispersion_imag
_atom_type_scat_source
C C 0.0033 0.0016 'International Tables Vol C Tables 4.2.6.8 and 6.1.1.4'
H H 0.0000 0.0000 'International Tables Vol C Tables 4.2.6.8 and 6.1.1.4'
O O 0.0106 0.0060 'International Tables Vol C Tables 4.2.6.8 and 6.1.1.4'
S S 0.1246 0.1234 'International Tables Vol C Tables 4.2.6.8 and 6.1.1.4'

loop_
_geom_angle_atom_site_label_1
_geom_angle_atom_site_label_2
_geom_angle_atom_site_label_3
_geom_angle
_geom_angle_site_symmetry_1
_geom_angle_site_symmetry_3
_geom_angle_publ_flag
O2 S1 O3 117.69(13) . . ?
O2 S1 C8 108.76(13) . . ?
O3 S1 C8 107.90(13) . . ?
O2 S1 C7 110.53(13) . . ?
O3 S1 C7 108.64(13) . . ?
C8 S1 C7 102.16(13) . . ?
C2 O1 C1 117.9(2) . . ?
C4 O4 C16 113.8(2) . . ?
C3 O5 C17 115.2(2) . . ?
O1 C1 H14 109.5 . . ?
O1 C1 H1 109.5 . . ?
H14 C1 H1 109.5 . . ?
O1 C1 H13 109.5 . . ?
H14 C1 H13 109.5 . . ?
H1 C1 H13 109.5 . . ?
O1 C2 C18 124.4(2) . . ?
O1 C2 C3 114.9(2) . . ?
C18 C2 C3 120.7(2) . . ?
O5 C3 C4 120.8(2) . . ?
O5 C3 C2 118.8(2) . . ?
C4 C3 C2 120.2(2) . . ?
O4 C4 C5 120.2(2) . . ?
O4 C4 C3 120.0(2) . . ?
C5 C4 C3 119.7(2) . . ?
C4 C5 C15 118.9(2) . . ?
C4 C5 C6 131.3(2) . . ?
C15 C5 C6 109.6(2) . . ?
C7 C6 C5 123.8(2) . . ?
C7 C6 C13 131.4(3) . . ?
C5 C6 C13 104.8(2) . . ?
C6 C7 S1 127.0(2) . . ?
C6 C7 H6 116.5 . . ?
S1 C7 H6 116.5 . . ?
C23 C8 C9 119.8(3) . . ?
C23 C8 S1 120.8(2) . . ?
C9 C8 S1 119.3(2) . . ?
C10 C9 C8 119.5(3) . . ?
C10 C9 H5 120.2 . . ?
C8 C9 H5 120.2 . . ?
C11 C10 C9 121.5(3) . . ?
C11 C10 H4 119.2 . . ?
C9 C10 H4 119.2 . . ?
C10 C11 C24 118.0(3) . . ?
C10 C11 C12 121.5(3) . . ?
C24 C11 C12 120.4(3) . . ?
C11 C12 H3 109.5 . . ?
C11 C12 H22 109.5 . . ?
H3 C12 H22 109.5 . . ?
C11 C12 H2 109.5 . . ?
H3 C12 H2 109.5 . . ?
H22 C12 H2 109.5 . . ?
C22 C13 C14 119.6(3) . . ?
C22 C13 C6 131.8(3) . . ?
C14 C13 C6 108.6(2) . . ?
C19 C14 C13 121.3(2) . . ?
C19 C14 C15 129.6(3) . . ?
C13 C14 C15 109.1(2) . . ?
C18 C15 C5 122.4(2) . . ?
C18 C15 C14 129.7(2) . . ?
C5 C15 C14 107.9(2) . . ?
O4 C16 H9 109.5 . . ?
O4 C16 H8 109.5 . . ?
H9 C16 H8 109.5 . . ?
O4 C16 H7 109.5 . . ?
H9 C16 H7 109.5 . . ?
H8 C16 H7 109.5 . . ?
O5 C17 H12 109.5 . . ?
O5 C17 H11 109.5 . . ?
H12 C17 H11 109.5 . . ?
O5 C17 H10 109.5 . . ?
H12 C17 H10 109.5 . . ?
H11 C17 H10 109.5 . . ?
C15 C18 C2 118.0(2) . . ?
C15 C18 H15 121.0 . . ?
C2 C18 H15 121.0 . . ?
C14 C19 C20 118.0(3) . . ?
C14 C19 H19 121.0 . . ?
C20 C19 H19 121.0 . . ?
C21 C20 C19 120.9(3) . . ?
C21 C20 H18 119.5 . . ?
C19 C20 H18 119.5 . . ?
C20 C21 C22 121.2(3) . . ?
C20 C21 H17 119.4 . . ?
C22 C21 H17 119.4 . . ?
C21 C22 C13 118.9(3) . . ?
C21 C22 H16 120.5 . . ?
C13 C22 H16 120.5 . . ?
C24 C23 C8 119.8(3) . . ?
C24 C23 H20 120.1 . . ?
C8 C23 H20 120.1 . . ?
C23 C24 C11 121.3(3) . . ?
C23 C24 H21 119.4 . . ?
C11 C24 H21 119.4 . . ?

loop_
_geom_bond_atom_site_label_1
_geom_bond_atom_site_label_2
_geom_bond_distance
_geom_bond_site_symmetry_2
_geom_bond_publ_flag
S1 O2 1.436(2) . ?
S1 O3 1.437(2) . ?
S1 C8 1.748(3) . ?
S1 C7 1.750(3) . ?
O1 C2 1.353(3) . ?
O1 C1 1.425(3) . ?
O4 C4 1.379(3) . ?
O4 C16 1.435(4) . ?
O5 C3 1.373(3) . ?
O5 C17 1.422(4) . ?
C1 H14 0.9800 . ?
C1 H1 0.9800 . ?
C1 H13 0.9800 . ?
C2 C18 1.385(4) . ?
C2 C3 1.405(4) . ?
C3 C4 1.390(4) . ?
C4 C5 1.386(4) . ?
C5 C15 1.399(4) . ?
C5 C6 1.479(4) . ?
C6 C7 1.340(4) . ?
C6 C13 1.487(4) . ?
C7 H6 0.9500 . ?
C8 C23 1.384(4) . ?
C8 C9 1.389(4) . ?
C9 C10 1.380(4) . ?
C9 H5 0.9500 . ?
C10 C11 1.377(4) . ?
C10 H4 0.9500 . ?
C11 C24 1.396(5) . ?
C11 C12 1.498(4) . ?
C12 H3 0.9800 . ?
C12 H22 0.9800 . ?
C12 H2 0.9800 . ?
C13 C22 1.386(4) . ?
C13 C14 1.401(4) . ?
C14 C19 1.383(4) . ?
C14 C15 1.463(4) . ?
C15 C18 1.383(4) . ?
C16 H9 0.9800 . ?
C16 H8 0.9800 . ?
C16 H7 0.9800 . ?
C17 H12 0.9800 . ?
C17 H11 0.9800 . ?
C17 H10 0.9800 . ?
C18 H15 0.9500 . ?
C19 C20 1.388(4) . ?
C19 H19 0.9500 . ?
C20 C21 1.375(4) . ?
C20 H18 0.9500 . ?
C21 C22 1.380(4) . ?
C21 H17 0.9500 . ?
C22 H16 0.9500 . ?
C23 C24 1.372(4) . ?
C23 H20 0.9500 . ?
C24 H21 0.9500 . ?
